data_7107837
loop_
_publ_author_name
'Kamalkishore Pati'
'Rai-Shung Liu'

_publ_section_title
;
 Ag(I)-catalyzed carbon-carbon bond formation between a ketone and an
 allylic C-H bond
;
_journal_name_full Chem.Commun.
_journal_page_first 6049
_journal_paper_doi 10.1039/c2cc32205f
_journal_volume 48
_journal_year 2012
_chemical_formula_sum 'C20 H18 O'
_chemical_formula_weight 274.34
_chemical_name_systematic
;
?
;
_space_group_IT_number 14
_symmetry_cell_setting monoclinic
_symmetry_space_group_name_Hall '-P 2yn'
_symmetry_space_group_name_H-M 'P 1 21/n 1'
_atom_sites_solution_hydrogens geom
_atom_sites_solution_primary direct
_atom_sites_solution_secondary difmap
_audit_creation_method SHELXL-97
_cell_angle_alpha 90.00
_cell_angle_beta 105.2810(10)
_cell_angle_gamma 90.00
_cell_formula_units_Z 4
_cell_length_a 11.9938(7)
_cell_length_b 7.7257(4)
_cell_length_c 16.3449(9)
_cell_measurement_reflns_used 3542
_cell_measurement_temperature 296(2)
_cell_measurement_theta_max 26.3697
_cell_measurement_theta_min 2.5836
_cell_volume 1460.98(14)
_computing_cell_refinement 'SAINT V7.34A (Bruker AXS, 2006)'
_computing_data_collection 'APEX2 (Bruker AXS, 2010)'
_computing_data_reduction 'SAINT V7.34A (Bruker AXS, 2006)'
_computing_molecular_graphics 'SHELXTL (Sheldrick, 2008)'
_computing_publication_material SHELXTL
_computing_structure_refinement 'SHELXL-97 (Sheldrick, 2008)'
_computing_structure_solution 'SHELXS-97 (Sheldrick, 2008)'
_diffrn_ambient_temperature 296(2)
_diffrn_detector_area_resol_mean 8.3333
_diffrn_measured_fraction_theta_full 0.961
_diffrn_measured_fraction_theta_max 0.947
_diffrn_measurement_device_type 'Bruker APEX-II CCD'
_diffrn_measurement_method '\f and \w scans'
_diffrn_radiation_monochromator graphite
_diffrn_radiation_source 'fine-focus sealed tube'
_diffrn_radiation_type MoK\a
_diffrn_radiation_wavelength 0.71073
_diffrn_reflns_av_R_equivalents 0.0233
_diffrn_reflns_av_sigmaI/netI 0.0234
_diffrn_reflns_limit_h_max 15
_diffrn_reflns_limit_h_min -14
_diffrn_reflns_limit_k_max 9
_diffrn_reflns_limit_k_min -8
_diffrn_reflns_limit_l_max 18
_diffrn_reflns_limit_l_min -20
_diffrn_reflns_number 10413
_diffrn_reflns_theta_full 25.00
_diffrn_reflns_theta_max 26.42
_diffrn_reflns_theta_min 1.89
_exptl_absorpt_coefficient_mu 0.075
_exptl_absorpt_correction_T_max 0.7454
_exptl_absorpt_correction_T_min 0.6128
_exptl_absorpt_correction_type multi-scan
_exptl_absorpt_process_details 'SADABS V2008/1 (Bruker AXS)'
_exptl_crystal_colour Colorless
_exptl_crystal_density_diffrn 1.247
_exptl_crystal_density_meas ?
_exptl_crystal_density_method 'not measured'
_exptl_crystal_description Lump
_exptl_crystal_F_000 584
_exptl_crystal_size_max 0.25
_exptl_crystal_size_mid 0.22
_exptl_crystal_size_min 0.15
_refine_diff_density_max 0.645
_refine_diff_density_min -0.319
_refine_diff_density_rms 0.045
_refine_ls_extinction_method none
_refine_ls_goodness_of_fit_ref 1.022
_refine_ls_hydrogen_treatment constr
_refine_ls_matrix_type full
_refine_ls_number_parameters 192
_refine_ls_number_reflns 2835
_refine_ls_number_restraints 0
_refine_ls_restrained_S_all 1.022
_refine_ls_R_factor_all 0.0621
_refine_ls_R_factor_gt 0.0454
_refine_ls_shift/su_max 0.000
_refine_ls_shift/su_mean 0.000
_refine_ls_structure_factor_coef Fsqd
_refine_ls_weighting_details 'calc w=1/[\s^2^(Fo^2^)+(0.0742P)^2^+0.6675P] where P=(Fo^2^+2Fc^2^)/3'
_refine_ls_weighting_scheme calc
_refine_ls_wR_factor_gt 0.1228
_refine_ls_wR_factor_ref 0.1385
_reflns_number_gt 2192
_reflns_number_total 2835
_reflns_threshold_expression >2sigma(I)
_cod_data_source_file c2cc32205f.txt
_cod_data_source_block mo_100738lt_0m
_cod_depositor_comments
;
The following automatic conversions were performed:

'_exptl_crystal_density_meas' value 'not measured' was changed to '?'
- the value is perceived as not measured.

Automatic conversion script
Id: cif_fix_values 3008 2015-01-20 13:52:24Z robertas 
;
_cod_database_code 7107837

loop_
_symmetry_equiv_pos_as_xyz
'x, y, z'
'-x+1/2, y+1/2, -z+1/2'
'-x, -y, -z'
'x-1/2, -y-1/2, z-1/2'

loop_
_atom_site_label
_atom_site_type_symbol
_atom_site_fract_x
_atom_site_fract_y
_atom_site_fract_z
_atom_site_U_iso_or_equiv
_atom_site_adp_type
_atom_site_occupancy
_atom_site_symmetry_multiplicity
_atom_site_calc_flag
_atom_site_refinement_flags
C1 C 0.38980(14) 0.1955(2) 0.20979(10) 0.0240(4) Uani 1 1 d .
C2 C 0.47110(14) 0.1067(2) 0.27147(10) 0.0256(4) Uani 1 1 d .
H2 H 0.5251 0.0358 0.2564 0.031 Uiso 1 1 calc R
C3 C 0.47119(14) 0.1245(2) 0.35618(10) 0.0251(4) Uani 1 1 d .
H3 H 0.5264 0.0657 0.3974 0.030 Uiso 1 1 calc R
C4 C 0.39092(13) 0.2279(2) 0.38088(10) 0.0222(4) Uani 1 1 d .
C5 C 0.30863(13) 0.3140(2) 0.31697(10) 0.0236(4) Uani 1 1 d .
H5 H 0.2532 0.3827 0.3316 0.028 Uiso 1 1 calc R
C6 C 0.30809(13) 0.2991(2) 0.23247(10) 0.0247(4) Uani 1 1 d .
H6 H 0.2532 0.3581 0.1910 0.030 Uiso 1 1 calc R
C7 C 0.39061(14) 0.2470(2) 0.47156(10) 0.0222(4) Uani 1 1 d .
C8 C 0.49157(13) 0.2844(2) 0.53619(10) 0.0222(4) Uani 1 1 d .
C9 C 0.48303(13) 0.3054(2) 0.61902(10) 0.0226(4) Uani 1 1 d .
H9 H 0.5496 0.3319 0.6612 0.027 Uiso 1 1 calc R
C10 C 0.37905(14) 0.2884(2) 0.64144(10) 0.0234(4) Uani 1 1 d .
C11 C 0.27996(14) 0.2511(2) 0.57628(11) 0.0273(4) Uani 1 1 d .
H11 H 0.2091 0.2394 0.5889 0.033 Uiso 1 1 calc R
C12 C 0.28594(14) 0.2314(2) 0.49358(10) 0.0255(4) Uani 1 1 d .
H12 H 0.2188 0.2072 0.4515 0.031 Uiso 1 1 calc R
C13 C 0.37396(14) 0.3062(2) 0.73129(10) 0.0249(4) Uani 1 1 d .
C14 C 0.45227(15) 0.4117(2) 0.78847(11) 0.0297(4) Uani 1 1 d .
H14 H 0.5088 0.4716 0.7705 0.036 Uiso 1 1 calc R
C15 C 0.44640(16) 0.4278(2) 0.87223(11) 0.0339(4) Uani 1 1 d .
H15 H 0.4991 0.4980 0.9097 0.041 Uiso 1 1 calc R
C16 C 0.36297(16) 0.3403(3) 0.89983(11) 0.0345(4) Uani 1 1 d .
H16 H 0.3585 0.3530 0.9555 0.041 Uiso 1 1 calc R
C17 C 0.28570(16) 0.2331(3) 0.84424(11) 0.0340(4) Uani 1 1 d .
H17 H 0.2300 0.1724 0.8628 0.041 Uiso 1 1 calc R
C18 C 0.29164(15) 0.2163(2) 0.76078(11) 0.0283(4) Uani 1 1 d .
H18 H 0.2398 0.1438 0.7240 0.034 Uiso 1 1 calc R
C19 C 0.46212(17) 0.0741(3) 0.09981(11) 0.0384(5) Uani 1 1 d .
H19A H 0.5400 0.1125 0.1239 0.058 Uiso 1 1 calc R
H19B H 0.4462 0.0731 0.0391 0.058 Uiso 1 1 calc R
H19C H 0.4529 -0.0405 0.1197 0.058 Uiso 1 1 calc R
C20 C 0.60893(14) 0.3004(2) 0.51961(11) 0.0296(4) Uani 1 1 d .
H20A H 0.6579 0.3707 0.5629 0.044 Uiso 1 1 calc R
H20B H 0.6011 0.3531 0.4652 0.044 Uiso 1 1 calc R
H20C H 0.6425 0.1874 0.5202 0.044 Uiso 1 1 calc R
O1 O 0.38400(10) 0.18858(17) 0.12463(7) 0.0304(3) Uani 1 1 d .

loop_
_atom_site_aniso_label
_atom_site_aniso_U_11
_atom_site_aniso_U_22
_atom_site_aniso_U_33
_atom_site_aniso_U_23
_atom_site_aniso_U_13
_atom_site_aniso_U_12
C1 0.0255(8) 0.0204(9) 0.0267(8) -0.0014(6) 0.0077(6) -0.0042(7)
C2 0.0266(8) 0.0169(9) 0.0350(9) -0.0001(6) 0.0109(7) 0.0027(7)
C3 0.0264(8) 0.0178(9) 0.0297(8) 0.0031(6) 0.0051(6) 0.0023(7)
C4 0.0225(8) 0.0144(8) 0.0297(8) 0.0006(6) 0.0068(6) -0.0019(6)
C5 0.0212(7) 0.0199(9) 0.0296(8) -0.0016(6) 0.0065(6) 0.0005(7)
C6 0.0230(8) 0.0203(9) 0.0289(8) 0.0006(6) 0.0035(6) 0.0006(7)
C7 0.0238(8) 0.0143(9) 0.0279(8) 0.0025(6) 0.0057(6) 0.0015(6)
C8 0.0233(8) 0.0145(8) 0.0286(8) 0.0047(6) 0.0067(6) 0.0032(6)
C9 0.0234(8) 0.0165(9) 0.0270(8) 0.0036(6) 0.0049(6) 0.0011(6)
C10 0.0269(8) 0.0146(8) 0.0301(8) 0.0020(6) 0.0099(6) 0.0022(7)
C11 0.0244(8) 0.0230(10) 0.0370(9) -0.0009(7) 0.0127(7) -0.0009(7)
C12 0.0214(8) 0.0219(9) 0.0321(9) -0.0022(6) 0.0048(6) -0.0016(7)
C13 0.0276(8) 0.0176(9) 0.0313(8) 0.0018(6) 0.0107(6) 0.0047(7)
C14 0.0331(9) 0.0219(9) 0.0363(9) -0.0004(7) 0.0130(7) 0.0008(8)
C15 0.0404(10) 0.0275(10) 0.0333(9) -0.0050(7) 0.0089(7) 0.0024(8)
C16 0.0438(10) 0.0319(11) 0.0298(9) -0.0013(7) 0.0136(8) 0.0067(9)
C17 0.0371(10) 0.0312(11) 0.0380(10) 0.0029(7) 0.0177(8) 0.0020(8)
C18 0.0302(9) 0.0239(10) 0.0336(9) -0.0003(7) 0.0132(7) 0.0010(7)
C19 0.0448(11) 0.0403(12) 0.0345(9) -0.0011(8) 0.0185(8) 0.0098(9)
C20 0.0290(9) 0.0285(10) 0.0307(9) 0.0005(7) 0.0070(7) 0.0008(8)
O1 0.0327(7) 0.0333(8) 0.0264(6) -0.0015(5) 0.0099(5) 0.0056(6)

loop_
_atom_type_symbol
_atom_type_description
_atom_type_scat_dispersion_real
_atom_type_scat_dispersion_imag
_atom_type_scat_source
C C 0.0033 0.0016 'International Tables Vol C Tables 4.2.6.8 and 6.1.1.4'
H H 0.0000 0.0000 'International Tables Vol C Tables 4.2.6.8 and 6.1.1.4'
O O 0.0106 0.0060 'International Tables Vol C Tables 4.2.6.8 and 6.1.1.4'

loop_
_geom_angle_atom_site_label_1
_geom_angle_atom_site_label_2
_geom_angle_atom_site_label_3
_geom_angle
O1 C1 C2 123.70(14)
O1 C1 C6 116.18(14)
C2 C1 C6 120.12(14)
C1 C2 C3 119.40(15)
C1 C2 H2 120.3
C3 C2 H2 120.3
C4 C3 C2 121.80(14)
C4 C3 H3 119.1
C2 C3 H3 119.1
C3 C4 C5 117.50(15)
C3 C4 C7 121.94(14)
C5 C4 C7 120.56(14)
C6 C5 C4 121.41(15)
C6 C5 H5 119.3
C4 C5 H5 119.3
C5 C6 C1 119.75(14)
C5 C6 H6 120.1
C1 C6 H6 120.1
C12 C7 C8 118.42(15)
C12 C7 C4 119.00(14)
C8 C7 C4 122.56(14)
C9 C8 C7 118.87(14)
C9 C8 C20 118.45(14)
C7 C8 C20 122.68(14)
C8 C9 C10 122.93(14)
C8 C9 H9 118.5
C10 C9 H9 118.5
C9 C10 C11 117.22(15)
C9 C10 C13 121.40(14)
C11 C10 C13 121.37(15)
C12 C11 C10 120.95(15)
C12 C11 H11 119.5
C10 C11 H11 119.5
C11 C12 C7 121.60(15)
C11 C12 H12 119.2
C7 C12 H12 119.2
C18 C13 C14 118.14(15)
C18 C13 C10 120.74(15)
C14 C13 C10 121.12(15)
C15 C14 C13 120.60(16)
C15 C14 H14 119.7
C13 C14 H14 119.7
C16 C15 C14 120.41(17)
C16 C15 H15 119.8
C14 C15 H15 119.8
C15 C16 C17 119.70(16)
C15 C16 H16 120.1
C17 C16 H16 120.1
C16 C17 C18 119.98(17)
C16 C17 H17 120.0
C18 C17 H17 120.0
C17 C18 C13 121.14(16)
C17 C18 H18 119.4
C13 C18 H18 119.4
O1 C19 H19A 109.5
O1 C19 H19B 109.5
H19A C19 H19B 109.5
O1 C19 H19C 109.5
H19A C19 H19C 109.5
H19B C19 H19C 109.5
C8 C20 H20A 109.5
C8 C20 H20B 109.5
H20A C20 H20B 109.5
C8 C20 H20C 109.5
H20A C20 H20C 109.5
H20B C20 H20C 109.5
C1 O1 C19 116.81(13)

loop_
_geom_bond_atom_site_label_1
_geom_bond_atom_site_label_2
_geom_bond_distance
C1 O1 1.3762(19)
C1 C2 1.386(2)
C1 C6 1.389(2)
C2 C3 1.391(2)
C2 H2 0.9300
C3 C4 1.390(2)
C3 H3 0.9300
C4 C5 1.401(2)
C4 C7 1.490(2)
C5 C6 1.384(2)
C5 H5 0.9300
C6 H6 0.9300
C7 C12 1.399(2)
C7 C8 1.411(2)
C8 C9 1.394(2)
C8 C20 1.507(2)
C9 C10 1.396(2)
C9 H9 0.9300
C10 C11 1.401(2)
C10 C13 1.492(2)
C11 C12 1.381(2)
C11 H11 0.9300
C12 H12 0.9300
C13 C18 1.393(2)
C13 C14 1.399(2)
C14 C15 1.395(2)
C14 H14 0.9300
C15 C16 1.378(3)
C15 H15 0.9300
C16 C17 1.388(3)
C16 H16 0.9300
C17 C18 1.391(2)
C17 H17 0.9300
C18 H18 0.9300
C19 O1 1.423(2)
C19 H19A 0.9600
C19 H19B 0.9600
C19 H19C 0.9600
C20 H20A 0.9600
C20 H20B 0.9600
C20 H20C 0.9600
